data_7205660
loop_
_publ_author_name
'Perman, Jason A.'
'Cairns, Amy J.'
'Wojtas, \/Lukasz'
'Eddaoudi, Mohamed'
'Zaworotko, Michael J.'

_publ_section_title
;
 Cocrystal controlled solid-state synthesis of a rigid tetracarboxylate
 ligand that pillars both square grid and Kagom\'e lattice layers
;
_journal_issue 9
_journal_name_full CrystEngComm
_journal_page_first 3130
_journal_paper_doi 10.1039/c0ce00542h
_journal_volume 13
_journal_year 2011
_chemical_formula_sum 'C30 H10 Cu2 N2 O14'
_chemical_formula_weight 749.48
_chemical_name_systematic
;
?
;
_space_group_IT_number 12
_symmetry_cell_setting monoclinic
_symmetry_space_group_name_Hall '-C 2y'
_symmetry_space_group_name_H-M 'C 1 2/m 1'
_atom_sites_solution_hydrogens geom
_atom_sites_solution_primary direct
_atom_sites_solution_secondary difmap
_audit_creation_method SHELXL-97
_cell_angle_alpha 90.00
_cell_angle_beta 119.964(9)
_cell_angle_gamma 90.00
_cell_formula_units_Z 6
_cell_length_a 32.461(12)
_cell_length_b 18.024(6)
_cell_length_c 19.748(7)
_cell_measurement_temperature 100(2)
_cell_volume 10010(6)
_computing_cell_refinement 'APEX2 (Bruker, 2010); SAINT (Bruker, 2009)'
_computing_data_collection 'SMART APEX (Bruker, 2000)'
_computing_data_reduction 'SAINT (Bruker, 2009);XPREP(Sheldrick,2008)'
_computing_publication_material 'APEX2 (Bruker, 2010)'
_computing_structure_refinement 'SHELXL-97 (Sheldrick, 2008)'
_computing_structure_solution 'SHELXS-97 (Sheldrick, 2008)'
_diffrn_ambient_temperature 100(2)
_diffrn_measured_fraction_theta_full 0.975
_diffrn_measured_fraction_theta_max 0.975
_diffrn_measurement_device_type 'BRUKER SMART APEX CCD'
_diffrn_measurement_method 'omega scans'
_diffrn_radiation_monochromator graphite
_diffrn_radiation_source 'fine-focus sealed tube'
_diffrn_radiation_type MoK\a
_diffrn_radiation_wavelength 0.71073
_diffrn_reflns_av_R_equivalents 0.1855
_diffrn_reflns_av_sigmaI/netI 0.2432
_diffrn_reflns_limit_h_max 32
_diffrn_reflns_limit_h_min -31
_diffrn_reflns_limit_k_max 17
_diffrn_reflns_limit_k_min -10
_diffrn_reflns_limit_l_max 19
_diffrn_reflns_limit_l_min -19
_diffrn_reflns_number 16510
_diffrn_reflns_theta_full 20.99
_diffrn_reflns_theta_max 20.99
_diffrn_reflns_theta_min 1.34
_exptl_absorpt_coefficient_mu 0.672
_exptl_absorpt_correction_T_max 0.9801
_exptl_absorpt_correction_T_min 0.9672
_exptl_absorpt_correction_type multi-scan
_exptl_absorpt_process_details 'SADABS; (Sheldrick, 2008)'
_exptl_crystal_colour green
_exptl_crystal_density_diffrn 0.746
_exptl_crystal_density_method 'not measured'
_exptl_crystal_description plate
_exptl_crystal_F_000 2244
_exptl_crystal_size_max 0.05
_exptl_crystal_size_mid 0.04
_exptl_crystal_size_min 0.03
_platon_squeeze_details
;
;
_refine_diff_density_max 0.699
_refine_diff_density_min -0.420
_refine_diff_density_rms 0.075
_refine_ls_extinction_method none
_refine_ls_goodness_of_fit_ref 0.951
_refine_ls_hydrogen_treatment constr
_refine_ls_matrix_type full
_refine_ls_number_parameters 282
_refine_ls_number_reflns 5453
_refine_ls_number_restraints 6
_refine_ls_restrained_S_all 0.952
_refine_ls_R_factor_all 0.1634
_refine_ls_R_factor_gt 0.0819
_refine_ls_shift/su_max 0.000
_refine_ls_shift/su_mean 0.000
_refine_ls_structure_factor_coef Fsqd
_refine_ls_weighting_details 'calc w=1/[\s^2^(Fo^2^)+(0.0212P)^2^+0.0000P] where P=(Fo^2^+2Fc^2^)/3'
_refine_ls_weighting_scheme calc
_refine_ls_wR_factor_gt 0.1423
_refine_ls_wR_factor_ref 0.1568
_reflns_number_gt 2218
_reflns_number_total 5453
_reflns_threshold_expression >2sigma(I)
_cod_data_source_file c0ce00542h.txt
_cod_data_source_block me676
_cod_depositor_comments
;
The following automatic conversions were performed:
'_symmetry_cell_setting' value 'Monoclinic' changed to 'monoclinic'
according to '/home/saulius/struct/CIF-dictionaries/cif_core.dic'
dictionary named 'cif_core.dic' version 2.4.1 from 2010-06-29.

Automatic conversion script
Id: cif_fix_enum 1555 2011-01-17 13:19:09Z saulius 
;
_cod_original_sg_symbol_H-M C2/m
_cod_database_code 7205660

loop_
_symmetry_equiv_pos_as_xyz
'x, y, z'
'-x, y, -z'
'x+1/2, y+1/2, z'
'-x+1/2, y+1/2, -z'
'-x, -y, -z'
'x, -y, z'
'-x+1/2, -y+1/2, -z'
'x+1/2, -y+1/2, z'

loop_
_atom_site_label
_atom_site_type_symbol
_atom_site_fract_x
_atom_site_fract_y
_atom_site_fract_z
_atom_site_U_iso_or_equiv
_atom_site_adp_type
_atom_site_occupancy
_atom_site_symmetry_multiplicity
_atom_site_calc_flag
_atom_site_refinement_flags
_atom_site_disorder_assembly
_atom_site_disorder_group
O5 O 0.2620(2) 0.1296(4) -0.0004(4) 0.061(2) Uani 1 1 d . . .
O7 O 0.1875(3) 0.1966(5) -0.0030(5) 0.072(2) Uani 1 1 d . . .
O2 O 0.0454(2) 0.0747(4) 0.0965(3) 0.053(2) Uani 1 1 d . . .
Cu1 Cu 0.00400(6) 0.0000 -0.06329(9) 0.0366(6) Uani 1 2 d S . .
Cu2 Cu 0.27992(5) 0.28878(9) 0.06166(7) 0.0585(6) Uani 1 1 d . . .
O1 O -0.0051(4) 0.0000 -0.1816(5) 0.073(3) Uani 1 2 d S . .
O8 O 0.3280(2) 0.3584(5) 0.1600(4) 0.101(3) Uani 1 1 d . . .
O3 O 0.0533(2) 0.0708(5) -0.0110(4) 0.066(3) Uani 1 1 d . . .
O4 O 0.2382(3) 0.2623(4) 0.1008(4) 0.056(2) Uani 1 1 d . . .
O6 O 0.3141(3) 0.1940(5) 0.1063(4) 0.065(3) Uani 1 1 d . . .
C1 C 0.0672(4) 0.0999(7) 0.0614(8) 0.063(4) Uani 1 1 d . . .
C2 C 0.1060(4) 0.1435(7) 0.0987(7) 0.055(3) Uani 1 1 d U . .
C3 C 0.1300(3) 0.1652(6) 0.0618(5) 0.035(3) Uani 1 1 d . . .
H3 H 0.1193 0.1504 0.0094 0.042 Uiso 1 1 calc R . .
C4 C 0.1709(5) 0.2101(8) 0.1023(8) 0.076(4) Uani 1 1 d . . .
C5 C 0.1976(6) 0.2270(9) 0.0664(9) 0.105(6) Uani 1 1 d . . .
C6 C 0.1917(5) 0.2246(8) 0.1808(7) 0.091(5) Uani 1 1 d . . .
H6 H 0.2207 0.2508 0.2097 0.109 Uiso 1 1 calc R . .
C7 C 0.1655(5) 0.1966(7) 0.2140(6) 0.067(4) Uani 1 1 d . . .
C8 C 0.1243(4) 0.1592(8) 0.1791(8) 0.098(5) Uani 1 1 d . . .
H8 H 0.1084 0.1443 0.2064 0.118 Uiso 1 1 calc R . .
C11 C 0.2232(4) 0.3058(9) 0.4079(8) 0.080(4) Uiso 1 1 d . . .
C12 C 0.2382(4) 0.2468(7) 0.4599(5) 0.070(4) Uani 1 1 d . . .
C13 C 0.2235(4) 0.1768(9) 0.4323(8) 0.081(4) Uiso 1 1 d . . .
C14 C 0.2389(5) 0.3759(10) 0.4368(10) 0.152(7) Uiso 1 1 d . . .
H14 H 0.2315 0.4168 0.4022 0.182 Uiso 1 1 calc R . .
C15 C 0.2330(5) 0.1131(9) 0.4793(9) 0.127(6) Uiso 1 1 d . . .
H15 H 0.2216 0.0655 0.4572 0.153 Uiso 1 1 calc R . .
C16 C 0.3034(6) 0.0000 0.0717(10) 0.062(6) Uani 1 2 d S . .
H16 H 0.2756 0.0000 0.0216 0.075 Uiso 1 2 calc SR . .
C35 C 0.1947(5) 0.2855(11) 0.3201(9) 0.115(5) Uiso 1 1 d . . .
C18 C 0.3626(5) 0.0651(9) 0.1859(8) 0.088(5) Uani 1 1 d . . .
H18 H 0.3789 0.1093 0.2113 0.105 Uiso 1 1 calc R . .
C19 C 0.3748(8) 0.0000 0.2212(13) 0.102(8) Uani 1 2 d S . .
C17 C 0.3228(4) 0.0655(8) 0.1065(8) 0.067(4) Uani 1 1 d . . .
O100 O 0.1818(3) 0.3401(6) 0.2772(5) 0.114(3) Uiso 1 1 d . . .
O101 O 0.1816(4) 0.0967(7) 0.3180(6) 0.141(4) Uiso 1 1 d . . .
C31 C 0.1973(6) 0.1538(11) 0.3466(10) 0.124(6) Uiso 1 1 d . . .
N32 N 0.1859(3) 0.2171(7) 0.2996(6) 0.085(3) Uiso 1 1 d . . .
C33 C 0.3010(5) 0.1365(10) 0.0683(9) 0.081(5) Uani 1 1 d . . .
C52 C 0.4379(8) 0.0250(14) 0.4366(13) 0.083(8) Uiso 0.50 1 d P . .
C23 C 0.4820(5) 0.0000 0.4592(7) 0.047(4) Uiso 1 2 d S . .
C57 C 0.5079(6) 0.0217(12) 0.5971(10) 0.044(6) Uiso 0.50 1 d P . .
C55 C 0.4607(9) 0.0473(14) 0.5703(16) 0.123(11) Uiso 0.50 1 d P . .
H55 H 0.4531 0.0608 0.6094 0.147 Uiso 0.50 1 calc PR . .
C56 C 0.4230(12) 0.0550(17) 0.4899(18) 0.150(13) Uiso 0.50 1 d P . .
H56 H 0.3928 0.0765 0.4740 0.180 Uiso 0.50 1 calc PR . .
O52 O 0.3558(6) -0.0531(10) 0.3289(10) 0.124(7) Uiso 0.50 1 d P . .
N105 N 0.4149(5) 0.0000 0.3045(7) 0.073(5) Uani 1 2 d S . .
C51 C 0.4057(8) -0.0303(12) 0.3600(13) 0.072(8) Uiso 0.50 1 d P . .
C58 C 0.4583(9) 0.021(2) 0.3188(14) 0.107(11) Uiso 0.50 1 d P . .
O57 O 0.4714(8) 0.0534(13) 0.2743(13) 0.165(9) Uiso 0.50 1 d P . .

loop_
_atom_site_aniso_label
_atom_site_aniso_U_11
_atom_site_aniso_U_22
_atom_site_aniso_U_33
_atom_site_aniso_U_23
_atom_site_aniso_U_13
_atom_site_aniso_U_12
O5 0.053(5) 0.082(7) 0.047(5) 0.001(5) 0.024(4) -0.015(5)
O7 0.086(6) 0.070(7) 0.078(6) -0.007(5) 0.054(5) -0.020(5)
O2 0.029(4) 0.095(7) 0.039(5) -0.008(4) 0.019(4) -0.008(5)
Cu1 0.0293(11) 0.0541(16) 0.0278(11) 0.000 0.0153(9) 0.000
Cu2 0.0528(9) 0.0919(14) 0.0289(8) -0.0155(9) 0.0189(7) -0.0344(10)
O1 0.105(8) 0.097(10) 0.058(7) 0.000 0.073(7) 0.000
O8 0.074(6) 0.120(8) 0.085(6) -0.068(6) 0.022(5) -0.038(6)
O3 0.044(5) 0.113(8) 0.040(5) -0.015(5) 0.019(4) -0.003(5)
O4 0.073(5) 0.067(7) 0.041(5) -0.002(4) 0.037(4) -0.027(5)
O6 0.062(5) 0.069(8) 0.055(5) 0.011(5) 0.023(4) -0.009(6)
C1 0.046(9) 0.039(9) 0.105(12) 0.010(9) 0.037(9) -0.018(7)
C2 0.055(7) 0.070(8) 0.048(6) -0.010(6) 0.032(6) -0.029(6)
C3 0.031(6) 0.044(8) 0.027(6) -0.023(6) 0.012(5) -0.020(6)
C4 0.081(11) 0.110(13) 0.074(10) -0.012(10) 0.066(9) -0.029(10)
C5 0.106(14) 0.082(14) 0.087(13) -0.025(11) 0.018(11) 0.027(12)
C6 0.114(12) 0.120(14) 0.053(10) -0.032(9) 0.052(9) -0.041(10)
C7 0.074(9) 0.089(12) 0.034(7) -0.024(7) 0.025(7) -0.024(9)
C8 0.061(9) 0.150(15) 0.077(11) -0.061(10) 0.030(8) -0.066(9)
C12 0.105(11) 0.060(10) 0.057(9) -0.016(9) 0.050(9) -0.032(9)
C16 0.055(13) 0.043(16) 0.069(14) 0.000 0.017(11) 0.000
C18 0.082(10) 0.113(17) 0.074(11) 0.031(10) 0.043(9) -0.006(11)
C19 0.097(18) 0.14(3) 0.064(19) 0.000 0.038(15) 0.000
C17 0.058(10) 0.069(14) 0.082(12) 0.032(10) 0.041(9) 0.027(9)
C33 0.052(10) 0.108(17) 0.089(13) -0.042(12) 0.040(10) -0.043(11)
N105 0.037(9) 0.131(15) 0.048(10) 0.000 0.020(8) 0.000

loop_
_atom_type_symbol
_atom_type_description
_atom_type_scat_dispersion_real
_atom_type_scat_dispersion_imag
_atom_type_scat_source
C C 0.0033 0.0016 'International Tables Vol C Tables 4.2.6.8 and 6.1.1.4'
H H 0.0000 0.0000 'International Tables Vol C Tables 4.2.6.8 and 6.1.1.4'
N N 0.0061 0.0033 'International Tables Vol C Tables 4.2.6.8 and 6.1.1.4'
O O 0.0106 0.0060 'International Tables Vol C Tables 4.2.6.8 and 6.1.1.4'
Cu Cu 0.3201 1.2651 'International Tables Vol C Tables 4.2.6.8 and 6.1.1.4'

loop_
_geom_angle_atom_site_label_1
_geom_angle_atom_site_label_2
_geom_angle_atom_site_label_3
_geom_angle
_geom_angle_site_symmetry_1
_geom_angle_site_symmetry_3
_geom_angle_publ_flag
C33 O5 Cu2 125.3(10) . 7 ?
C5 O7 Cu2 128.4(10) . 7 ?
C1 O2 Cu1 130.0(7) . 5 ?
O3 Cu1 O3 84.4(5) . 6 ?
O3 Cu1 O2 168.6(3) . 5 ?
O3 Cu1 O2 92.7(3) 6 5 ?
O3 Cu1 O2 92.7(3) . 2 ?
O3 Cu1 O2 168.6(3) 6 2 ?
O2 Cu1 O2 88.0(4) 5 2 ?
O3 Cu1 O1 101.9(3) . . ?
O3 Cu1 O1 101.9(3) 6 . ?
O2 Cu1 O1 89.5(3) 5 . ?
O2 Cu1 O1 89.5(3) 2 . ?
O3 Cu1 Cu1 86.6(2) . 5 ?
O3 Cu1 Cu1 86.6(2) 6 5 ?
O2 Cu1 Cu1 82.20(19) 5 5 ?
O2 Cu1 Cu1 82.20(19) 2 5 ?
O1 Cu1 Cu1 168.4(3) . 5 ?
O4 Cu2 O7 167.8(3) . 7 ?
O4 Cu2 O5 91.3(3) . 7 ?
O7 Cu2 O5 87.0(3) 7 7 ?
O4 Cu2 O6 87.5(3) . . ?
O7 Cu2 O6 91.8(3) 7 . ?
O5 Cu2 O6 168.9(3) 7 . ?
O4 Cu2 O8 96.8(3) . . ?
O7 Cu2 O8 95.3(3) 7 . ?
O5 Cu2 O8 94.9(3) 7 . ?
O6 Cu2 O8 96.2(4) . . ?
O4 Cu2 Cu2 84.1(2) . 7 ?
O7 Cu2 Cu2 83.7(2) 7 7 ?
O5 Cu2 Cu2 82.2(2) 7 7 ?
O6 Cu2 Cu2 86.8(3) . 7 ?
O8 Cu2 Cu2 176.9(3) . 7 ?
C1 O3 Cu1 125.0(7) . . ?
C5 O4 Cu2 129.8(10) . . ?
C33 O6 Cu2 120.7(10) . . ?
O2 C1 C2 121.5(13) . . ?
O2 C1 O3 116.1(10) . . ?
C2 C1 O3 121.7(12) . . ?
C1 C2 C3 120.0(12) . . ?
C1 C2 C8 118.8(12) . . ?
C3 C2 C8 120.7(11) . . ?
C2 C3 C4 119.2(10) . . ?
C2 C3 H3 120.4 . . ?
C4 C3 H3 120.4 . . ?
C6 C4 C5 116.9(13) . . ?
C6 C4 C3 122.7(11) . . ?
C5 C4 C3 118.8(13) . . ?
O4 C5 O7 113.3(16) . . ?
O4 C5 C4 124.1(14) . . ?
O7 C5 C4 121.7(15) . . ?
C4 C6 C7 113.0(12) . . ?
C4 C6 H6 123.5 . . ?
C7 C6 H6 123.5 . . ?
C8 C7 C6 128.6(11) . . ?
C8 C7 N32 117.4(12) . . ?
C6 C7 N32 113.9(11) . . ?
C7 C8 C2 115.2(12) . . ?
C7 C8 H8 122.4 . . ?
C2 C8 H8 122.4 . . ?
C14 C11 C12 118.6(15) . . ?
C14 C11 C35 124.8(16) . . ?
C12 C11 C35 116.1(14) . . ?
C13 C12 C12 114.8(16) . 7_556 ?
C13 C12 C11 119.5(11) . . ?
C12 C12 C11 125.1(16) 7_556 . ?
C12 C13 C15 124.9(15) . . ?
C12 C13 C31 125.9(14) . . ?
C15 C13 C31 109.1(16) . . ?
C11 C14 C15 119.2(17) . 7_556 ?
C11 C14 H14 120.4 . . ?
C15 C14 H14 120.4 7_556 . ?
C13 C15 C14 116.6(16) . 7_556 ?
C13 C15 H15 121.7 . . ?
C14 C15 H15 121.7 7_556 . ?
C17 C16 C17 121.6(19) . 6 ?
C17 C16 H16 119.2 . . ?
C17 C16 H16 119.2 6 . ?
O100 C35 N32 127.3(16) . . ?
O100 C35 C11 113.0(16) . . ?
N32 C35 C11 119.7(15) . . ?
C19 C18 C17 116.5(18) . . ?
C19 C18 H18 121.7 . . ?
C17 C18 H18 121.7 . . ?
C18 C19 C18 125(2) 6 . ?
C18 C19 N105 116.4(12) 6 . ?
C18 C19 N105 116.4(12) . . ?
C16 C17 C18 118.8(15) . . ?
C16 C17 C33 120.9(14) . . ?
C18 C17 C33 120.0(14) . . ?
O101 C31 N32 119.5(17) . . ?
O101 C31 C13 130.4(19) . . ?
N32 C31 C13 109.3(16) . . ?
C35 N32 C31 129.0(15) . . ?
C35 N32 C7 119.3(13) . . ?
C31 N32 C7 111.3(13) . . ?
O6 C33 O5 124.8(17) . . ?
O6 C33 C17 119.3(14) . . ?
O5 C33 C17 114.5(14) . . ?
C52 C52 C51 94.0(15) 6 6 ?
C52 C52 C23 70.5(10) 6 . ?
C51 C52 C23 120(2) 6 . ?
C52 C52 C56 111.7(16) 6 . ?
C51 C52 C56 116(2) 6 . ?
C23 C52 C56 124(2) . . ?
C23 C52 C51 100.3(17) . . ?
C56 C52 C51 126(2) . . ?
C51 C52 C56 113(2) 6 6 ?
C23 C52 C56 94.7(17) . 6 ?
C51 C52 C56 80.8(16) . 6 ?
C52 C23 C57 106.5(14) 6 5_656 ?
C52 C23 C57 118.4(15) . 5_656 ?
C52 C23 C57 118.4(15) 6 2_656 ?
C52 C23 C57 106.5(14) . 2_656 ?
C52 C23 C23 120.2(18) 6 5_656 ?
C52 C23 C23 120.2(18) . 5_656 ?
C57 C23 C23 121.4(17) 5_656 5_656 ?
C57 C23 C23 121.4(17) 2_656 5_656 ?
C57 C57 C23 73.4(9) 6 5_656 ?
C57 C57 C55 108.9(14) 6 . ?
C23 C57 C55 116.3(18) 5_656 . ?
C57 C57 C58 89.3(17) 6 2_656 ?
C23 C57 C58 124.9(19) 5_656 2_656 ?
C55 C57 C58 119(2) . 2_656 ?
C57 C57 C58 62.5(13) 6 5_656 ?
C23 C57 C58 112.2(16) 5_656 5_656 ?
C55 C57 C58 125.0(19) . 5_656 ?
C23 C57 C55 94.5(14) 5_656 6 ?
C58 C57 C55 111.3(19) 2_656 6 ?
C58 C57 C55 91.0(17) 5_656 6 ?
C57 C55 C56 127(3) . . ?
C57 C55 H55 116.6 . . ?
C56 C55 H55 116.6 . . ?
C55 C56 C52 111(3) . . ?
C55 C56 H56 124.6 . . ?
C52 C56 H56 124.6 . . ?
C58 N105 C51 124.1(19) 6 6 ?
C58 N105 C51 110.0(17) . 6 ?
C58 N105 C51 110.0(17) 6 . ?
C58 N105 C51 124.1(19) . . ?
C58 N105 C19 118.4(16) 6 . ?
C58 N105 C19 118.4(16) . . ?
C51 N105 C19 117.0(15) 6 . ?
C51 N105 C19 117.0(15) . . ?
C51 C51 C52 86.0(15) 6 6 ?
C51 C51 N105 66.8(9) 6 . ?
C52 C51 N105 121(2) 6 . ?
C51 C51 O52 106.2(11) 6 . ?
C52 C51 O52 124(2) 6 . ?
N105 C51 O52 114.1(19) . . ?
N105 C51 C52 101.5(16) . . ?
O52 C51 C52 126.9(18) . . ?
C58 C58 O57 117.1(19) 6 . ?
C58 C58 N105 73.9(15) 6 . ?
O57 C58 N105 130(2) . . ?
C58 C58 C57 90.7(17) 6 2_656 ?
O57 C58 C57 117(3) . 2_656 ?
N105 C58 C57 111(2) . 2_656 ?
C58 C58 C57 62.5(13) 6 5_656 ?
O57 C58 C57 128(2) . 5_656 ?
N105 C58 C57 101(2) . 5_656 ?
O57 C58 O57 76(2) . 6 ?
N105 C58 O57 100(2) . 6 ?
C57 C58 O57 110(2) 2_656 6 ?
C57 C58 O57 87.0(18) 5_656 6 ?

loop_
_geom_bond_atom_site_label_1
_geom_bond_atom_site_label_2
_geom_bond_distance
_geom_bond_site_symmetry_2
_geom_bond_publ_flag
O5 C33 1.320(13) . ?
O5 Cu2 1.958(8) 7 ?
O7 C5 1.354(15) . ?
O7 Cu2 1.939(7) 7 ?
O2 C1 1.296(12) . ?
O2 Cu1 1.940(7) 5 ?
Cu1 O3 1.898(7) . ?
Cu1 O3 1.898(7) 6 ?
Cu1 O2 1.940(7) 5 ?
Cu1 O2 1.940(7) 2 ?
Cu1 O1 2.204(8) . ?
Cu1 Cu1 2.639(3) 5 ?
Cu2 O4 1.925(7) . ?
Cu2 O7 1.939(7) 7 ?
Cu2 O5 1.958(8) 7 ?
Cu2 O6 1.987(8) . ?
Cu2 O8 2.180(7) . ?
Cu2 Cu2 2.633(3) 7 ?
O3 C1 1.370(13) . ?
O4 C5 1.308(16) . ?
O6 C33 1.225(14) . ?
C1 C2 1.349(14) . ?
C2 C3 1.363(13) . ?
C2 C8 1.418(13) . ?
C3 C4 1.413(14) . ?
C3 H3 0.9500 . ?
C4 C6 1.373(13) . ?
C4 C5 1.400(18) . ?
C6 C7 1.399(14) . ?
C6 H6 0.9500 . ?
C7 C8 1.342(13) . ?
C7 N32 1.521(12) . ?
C8 H8 0.9500 . ?
C11 C14 1.376(18) . ?
C11 C12 1.386(15) . ?
C11 C35 1.548(16) . ?
C12 C13 1.362(15) . ?
C12 C12 1.378(18) 7_556 ?
C13 C15 1.410(17) . ?
C13 C31 1.524(17) . ?
C14 C15 1.451(17) 7_556 ?
C14 H14 0.9500 . ?
C15 C14 1.451(17) 7_556 ?
C15 H15 0.9500 . ?
C16 C17 1.353(15) . ?
C16 C17 1.353(15) 6 ?
C16 H16 0.9500 . ?
C35 O100 1.228(16) . ?
C35 N32 1.285(17) . ?
C18 C19 1.320(13) . ?
C18 C17 1.451(17) . ?
C18 H18 0.9500 . ?
C19 C18 1.320(13) 6 ?
C19 N105 1.50(2) . ?
C17 C33 1.474(18) . ?
O101 C31 1.161(17) . ?
C31 N32 1.400(17) . ?
C52 C52 0.90(5) 6 ?
C52 C51 1.35(2) 6 ?
C52 C23 1.35(2) . ?
C52 C56 1.46(3) . ?
C52 C51 1.67(2) . ?
C23 C52 1.35(2) 6 ?
C23 C57 1.363(17) 5_656 ?
C23 C57 1.363(17) 2_656 ?
C23 C23 1.44(2) 5_656 ?
C57 C57 0.78(4) 6 ?
C57 C23 1.363(17) 5_656 ?
C57 C55 1.43(3) . ?
C57 C58 1.46(2) 2_656 ?
C57 C58 1.65(3) 5_656 ?
C55 C56 1.45(3) . ?
C55 H55 0.9500 . ?
C56 H56 0.9500 . ?
O52 C51 1.48(2) . ?
N105 C58 1.34(3) 6 ?
N105 C58 1.34(3) . ?
N105 C51 1.38(2) 6 ?
N105 C51 1.38(2) . ?
C51 C51 1.09(4) 6 ?
C51 C52 1.35(2) 6 ?
C58 C58 0.74(7) 6 ?
C58 O57 1.29(3) . ?
C58 C57 1.46(2) 2_656 ?
C58 C57 1.65(3) 5_656 ?
C58 O57 1.76(3) 6 ?
O57 C58 1.76(3) 6 ?

loop_
_platon_squeeze_void_nr
_platon_squeeze_void_average_x
_platon_squeeze_void_average_y
_platon_squeeze_void_average_z
_platon_squeeze_void_volume
_platon_squeeze_void_count_electrons
_platon_squeeze_void_content
1 0.188 -0.003 -0.003 2435 756 ' '
